data_4324613
loop_
_publ_author_name
'Jessica M. Morrison'
'Laura J. Moore-Shay'
'Peter C. Burns'

_publ_section_title
;
 U(VI) Uranyl Cation-Cation Interactions in Framework Germanates
;
_journal_name_full 'Inorganic Chemistry'
_journal_page_first 2272
_journal_page_last 2277
_journal_paper_doi 10.1021/ic1019444
_journal_volume 50
_journal_year 2011
_chemical_formula_moiety 'Ba2+, (UO2)2+, (UO6)6-, (GeO4)4-'
_chemical_formula_sum 'Ba Ge2 O38 U11'
_chemical_formula_weight 3508.85
_chemical_name_systematic 'Barium uranyl germanate'
_space_group_IT_number 163
_symmetry_cell_setting trigonal
_symmetry_space_group_name_Hall '-P 3 2c'
_symmetry_space_group_name_H-M 'P -3 1 c'
_atom_sites_solution_hydrogens notdet
_atom_sites_solution_primary direct
_atom_sites_solution_secondary difmap
_audit_creation_method SHELXL-97
_cell_angle_alpha 90.00
_cell_angle_beta 90.00
_cell_angle_gamma 120.00
_cell_formula_units_Z 2
_cell_length_a 10.2012(5)
_cell_length_b 10.2012(5)
_cell_length_c 17.1570(12)
_cell_measurement_reflns_used 4168
_cell_measurement_temperature 296(2)
_cell_measurement_theta_max 27.45
_cell_measurement_theta_min 2.59
_cell_volume 1546.23(15)
_computing_cell_refinement 'Bruker SAINT'
_computing_data_collection 'Bruker APEX2'
_computing_data_reduction 'Bruker SAINT'
_computing_molecular_graphics 'CrystalMaker v.8.2.3'
_computing_structure_refinement 'SHELXL-97 (Sheldrick, 2008)'
_computing_structure_solution 'SHELXS-97 (Sheldrick, 2008)'
_diffrn_ambient_temperature 296(2)
_diffrn_measured_fraction_theta_full 0.998
_diffrn_measured_fraction_theta_max 0.998
_diffrn_measurement_device_type 'Bruker APEX-II CCD'
_diffrn_measurement_method '\f and \w scans'
_diffrn_radiation_monochromator graphite
_diffrn_radiation_source 'fine-focus sealed tube'
_diffrn_radiation_type MoK\a
_diffrn_radiation_wavelength 0.71073
_diffrn_reflns_av_R_equivalents 0.0740
_diffrn_reflns_av_sigmaI/netI 0.0372
_diffrn_reflns_limit_h_max 13
_diffrn_reflns_limit_h_min -13
_diffrn_reflns_limit_k_max 13
_diffrn_reflns_limit_k_min -13
_diffrn_reflns_limit_l_max 22
_diffrn_reflns_limit_l_min -22
_diffrn_reflns_number 17102
_diffrn_reflns_theta_full 27.58
_diffrn_reflns_theta_max 27.58
_diffrn_reflns_theta_min 2.31
_exptl_absorpt_coefficient_mu 60.657
_exptl_absorpt_correction_T_max 0.7513
_exptl_absorpt_correction_T_min 0.1083
_exptl_absorpt_correction_type psi-scan
_exptl_absorpt_process_details SADABS
_exptl_crystal_colour red-orange
_exptl_crystal_density_diffrn 7.537
_exptl_crystal_description platy
_exptl_crystal_F_000 2872
_exptl_crystal_size_max 0.066
_exptl_crystal_size_mid 0.038
_exptl_crystal_size_min 0.005
_refine_diff_density_max 2.065
_refine_diff_density_min -3.585
_refine_diff_density_rms 0.508
_refine_ls_extinction_method none
_refine_ls_goodness_of_fit_ref 1.140
_refine_ls_hydrogen_treatment undef
_refine_ls_matrix_type full
_refine_ls_number_parameters 76
_refine_ls_number_reflns 1197
_refine_ls_number_restraints 0
_refine_ls_restrained_S_all 1.140
_refine_ls_R_factor_all 0.0313
_refine_ls_R_factor_gt 0.0267
_refine_ls_shift/su_max 0.001
_refine_ls_shift/su_mean 0.000
_refine_ls_structure_factor_coef Fsqd
_refine_ls_weighting_details 'calc w=1/[\s^2^(Fo^2^)+(0.0403P)^2^+11.7302P] where P=(Fo^2^+2Fc^2^)/3'
_refine_ls_weighting_scheme calc
_refine_ls_wR_factor_gt 0.0750
_refine_ls_wR_factor_ref 0.0772
_reflns_number_gt 1075
_reflns_number_total 1197
_reflns_threshold_expression >2sigma(I)
_cod_data_source_file ic1019444_si_002_2.cif
_cod_data_source_block final_ba
_cod_database_code 4324613

loop_
_symmetry_equiv_pos_as_xyz
'x, y, z'
'-y, x-y, z'
'-x+y, -x, z'
'-y, -x, -z+1/2'
'-x+y, y, -z+1/2'
'x, x-y, -z+1/2'
'-x, -y, -z'
'y, -x+y, -z'
'x-y, x, -z'
'y, x, z-1/2'
'x-y, -y, z-1/2'
'-x, -x+y, z-1/2'

loop_
_atom_site_label
_atom_site_type_symbol
_atom_site_fract_x
_atom_site_fract_y
_atom_site_fract_z
_atom_site_U_iso_or_equiv
_atom_site_adp_type
_atom_site_occupancy
_atom_site_symmetry_multiplicity
_atom_site_calc_flag
_atom_site_refinement_flags
U1 U 0.6667 0.3333 0.39723(4) 0.00483(17) Uani 1 3 d S
U2 U 1.02001(4) 0.35908(4) 0.44017(2) 0.00736(14) Uani 1 1 d .
U3 U 0.86198(3) 0.13802(3) 0.2500 0.00771(16) Uani 1 2 d S
Ba1 Ba 1.3333 0.6667 0.2500 0.0226(4) Uani 1 6 d S
Ge1 Ge 1.0000 0.0000 0.39850(15) 0.0176(5) Uani 1 3 d S
O1 O 0.8442(8) -0.1743(8) 0.3720(4) 0.0108(15) Uani 1 1 d .
O2 O 1.1405(8) 0.4948(8) 0.3693(5) 0.0135(16) Uani 1 1 d .
O3 O 0.8165(8) 0.2877(8) 0.3419(4) 0.0110(15) Uani 1 1 d .
O4 O 0.5956(8) 0.1378(7) 0.4659(4) 0.0085(14) Uani 1 1 d .
O5 O 0.9023(8) 0.2254(8) 0.5169(4) 0.0091(15) Uiso 1 1 d .
O6 O 1.0000 0.0000 0.5000 0.016(4) Uani 1 6 d S
O7 O 0.6924(9) -0.0226(9) 0.2817(5) 0.0149(17) Uani 1 1 d .
O8 O 1.0000 0.0000 0.2500 0.020(5) Uani 1 6 d S

loop_
_atom_site_aniso_label
_atom_site_aniso_U_11
_atom_site_aniso_U_22
_atom_site_aniso_U_33
_atom_site_aniso_U_23
_atom_site_aniso_U_13
_atom_site_aniso_U_12
U1 0.0045(2) 0.0045(2) 0.0054(3) 0.000 0.000 0.00227(10)
U2 0.0070(2) 0.0070(2) 0.0081(3) -0.00079(14) -0.00025(14) 0.00348(15)
U3 0.0099(2) 0.0099(2) 0.0050(3) -0.00137(17) -0.00137(17) 0.0062(2)
Ba1 0.0306(6) 0.0306(6) 0.0066(8) 0.000 0.000 0.0153(3)
Ge1 0.0051(5) 0.0051(5) 0.0427(15) 0.000 0.000 0.0026(3)
O1 0.009(3) 0.010(3) 0.009(4) 0.004(3) 0.001(3) 0.001(3)
O2 0.014(4) 0.009(3) 0.012(4) 0.002(3) 0.001(3) 0.001(3)
O3 0.013(3) 0.014(4) 0.009(4) -0.003(3) 0.000(3) 0.010(3)
O4 0.012(3) 0.008(3) 0.005(3) 0.002(3) 0.000(3) 0.005(3)
O6 0.013(6) 0.013(6) 0.022(11) 0.000 0.000 0.006(3)
O7 0.017(4) 0.013(4) 0.014(5) 0.003(3) 0.001(3) 0.006(3)
O8 0.007(5) 0.007(5) 0.048(15) 0.000 0.000 0.003(3)

loop_
_atom_type_symbol
_atom_type_description
_atom_type_scat_dispersion_real
_atom_type_scat_dispersion_imag
_atom_type_scat_source
O O 0.0106 0.0060 'International Tables Vol C Tables 4.2.6.8 and 6.1.1.4'
Ba Ba -0.3244 2.2819 'International Tables Vol C Tables 4.2.6.8 and 6.1.1.4'
Ge Ge 0.1547 1.8001 'International Tables Vol C Tables 4.2.6.8 and 6.1.1.4'
U U -9.6767 9.6646 'International Tables Vol C Tables 4.2.6.8 and 6.1.1.4'

loop_
_geom_angle_atom_site_label_1
_geom_angle_atom_site_label_2
_geom_angle_atom_site_label_3
_geom_angle
_geom_angle_site_symmetry_1
_geom_angle_site_symmetry_3
O3 U1 O3 100.1(3) 3_665 2_655
O3 U1 O3 100.1(3) 3_665 .
O3 U1 O3 100.1(3) 2_655 .
O3 U1 O4 78.8(3) 3_665 .
O3 U1 O4 170.6(3) 2_655 .
O3 U1 O4 89.2(3) . .
O3 U1 O4 170.6(3) 3_665 2_655
O3 U1 O4 89.2(3) 2_655 2_655
O3 U1 O4 78.8(3) . 2_655
O4 U1 O4 91.8(3) . 2_655
O3 U1 O4 89.2(3) 3_665 3_665
O3 U1 O4 78.8(3) 2_655 3_665
O3 U1 O4 170.6(3) . 3_665
O4 U1 O4 91.8(3) . 3_665
O4 U1 O4 91.8(3) 2_655 3_665
O3 U1 U2 42.8(2) 3_665 3_665
O3 U1 U2 136.6(2) 2_655 3_665
O3 U1 U2 107.2(2) . 3_665
O4 U1 U2 38.88(19) . 3_665
O4 U1 U2 128.36(19) 2_655 3_665
O4 U1 U2 79.08(19) 3_665 3_665
O3 U1 U2 107.2(2) 3_665 2_655
O3 U1 U2 42.8(2) 2_655 2_655
O3 U1 U2 136.6(2) . 2_655
O4 U1 U2 128.36(19) . 2_655
O4 U1 U2 79.08(19) 2_655 2_655
O4 U1 U2 38.88(19) 3_665 2_655
U2 U1 U2 115.829(8) 3_665 2_655
O3 U1 U2 136.6(2) 3_665 .
O3 U1 U2 107.2(2) 2_655 .
O3 U1 U2 42.8(2) . .
O4 U1 U2 79.08(19) . .
O4 U1 U2 38.88(19) 2_655 .
O4 U1 U2 128.36(19) 3_665 .
U2 U1 U2 115.829(8) 3_665 .
U2 U1 U2 115.830(8) 2_655 .
O2 U2 O5 177.2(3) . .
O2 U2 O1 95.5(3) . 3_765
O5 U2 O1 86.6(3) . 3_765
O2 U2 O4 88.2(3) . 8_666
O5 U2 O4 89.0(3) . 8_666
O1 U2 O4 153.8(3) 3_765 8_666
O2 U2 O4 98.6(3) . 2_655
O5 U2 O4 81.3(3) . 2_655
O1 U2 O4 131.4(3) 3_765 2_655
O4 U2 O4 73.1(3) 8_666 2_655
O2 U2 O5 90.7(3) . 8_666
O5 U2 O5 87.9(3) . 8_666
O1 U2 O5 77.4(3) 3_765 8_666
O4 U2 O5 76.6(2) 8_666 8_666
O4 U2 O5 147.9(2) 2_655 8_666
O2 U2 O3 85.2(3) . .
O5 U2 O3 97.3(3) . .
O1 U2 O3 68.9(2) 3_765 .
O4 U2 O3 137.3(2) 8_666 .
O4 U2 O3 66.3(2) 2_655 .
O5 U2 O3 145.5(2) 8_666 .
O2 U2 U1 101.2(2) . .
O5 U2 U1 80.3(2) . .
O1 U2 U1 96.97(19) 3_765 .
O4 U2 U1 107.69(17) 8_666 .
O4 U2 U1 34.63(17) 2_655 .
O5 U2 U1 167.32(16) 8_666 .
O3 U2 U1 33.95(16) . .
O2 U2 U2 94.3(2) . 7_766
O5 U2 U2 84.0(2) . 7_766
O1 U2 U2 165.68(19) 3_765 7_766
O4 U2 U2 36.82(17) 8_666 7_766
O4 U2 U2 36.27(17) 2_655 7_766
O5 U2 U2 112.82(17) 8_666 7_766
O3 U2 U2 101.69(16) . 7_766
U1 U2 U2 70.880(13) . 7_766
O2 U2 U3 78.5(2) . .
O5 U2 U3 104.2(2) . .
O1 U2 U3 35.18(19) 3_765 .
O4 U2 U3 165.86(18) 8_666 .
O4 U2 U3 103.75(17) 2_655 .
O5 U2 U3 108.17(17) 8_666 .
O3 U2 U3 37.43(16) . .
U1 U2 U3 70.596(13) . .
U2 U2 U3 138.456(17) 7_766 .
O7 U3 O7 174.9(6) 4_665 .
O7 U3 O1 91.5(3) 4_665 6_545
O7 U3 O1 90.4(3) . 6_545
O7 U3 O1 90.4(3) 4_665 3_765
O7 U3 O1 91.5(3) . 3_765
O1 U3 O1 135.7(3) 6_545 3_765
O7 U3 O3 87.6(3) 4_665 .
O7 U3 O3 88.7(3) . .
O1 U3 O3 156.2(2) 6_545 .
O1 U3 O3 68.2(2) 3_765 .
O7 U3 O3 88.7(3) 4_665 4_665
O7 U3 O3 87.6(3) . 4_665
O1 U3 O3 68.2(2) 6_545 4_665
O1 U3 O3 156.2(2) 3_765 4_665
O3 U3 O3 88.0(3) . 4_665
O7 U3 O8 92.6(3) 4_665 .
O7 U3 O8 92.6(3) . .
O1 U3 O8 67.84(17) 6_545 .
O1 U3 O8 67.84(17) 3_765 .
O3 U3 O8 136.00(17) . .
O3 U3 O8 136.00(17) 4_665 .
O7 U3 U2 102.2(3) 4_665 4_665
O7 U3 U2 77.0(3) . 4_665
O1 U3 U2 32.75(17) 6_545 4_665
O1 U3 U2 161.91(17) 3_765 4_665
O3 U3 U2 124.59(17) . 4_665
O3 U3 U2 39.05(17) 4_665 4_665
O8 U3 U2 98.352(9) . 4_665
O7 U3 U2 77.0(3) 4_665 .
O7 U3 U2 102.2(3) . .
O1 U3 U2 161.91(17) 6_545 .
O1 U3 U2 32.75(17) 3_765 .
O3 U3 U2 39.05(17) . .
O3 U3 U2 124.59(17) 4_665 .
O8 U3 U2 98.351(9) . .
U2 U3 U2 163.297(18) 4_665 .
O2 Ba1 O2 113.6(3) 6 3_775
O2 Ba1 O2 71.5(2) 6 4_775
O2 Ba1 O2 104.2(3) 3_775 4_775
O2 Ba1 O2 71.5(2) 6 5_755
O2 Ba1 O2 172.3(3) 3_775 5_755
O2 Ba1 O2 71.5(2) 4_775 5_755
O2 Ba1 O2 172.3(3) 6 2_755
O2 Ba1 O2 71.5(2) 3_775 2_755
O2 Ba1 O2 113.6(3) 4_775 2_755
O2 Ba1 O2 104.2(3) 5_755 2_755
O2 Ba1 O2 104.2(3) 6 .
O2 Ba1 O2 71.5(2) 3_775 .
O2 Ba1 O2 172.3(3) 4_775 .
O2 Ba1 O2 113.6(3) 5_755 .
O2 Ba1 O2 71.5(2) 2_755 .
O6 Ge1 O1 105.0(3) . 2_645
O6 Ge1 O1 105.0(3) . 3_765
O1 Ge1 O1 113.5(2) 2_645 3_765
O6 Ge1 O1 105.0(3) . .
O1 Ge1 O1 113.5(2) 2_645 .
O1 Ge1 O1 113.5(2) 3_765 .
Ge1 O1 U2 131.0(4) . 2_645
Ge1 O1 U3 116.2(4) . 2_645
U2 O1 U3 112.1(3) 2_645 2_645
U2 O2 Ba1 170.5(4) . .
U1 O3 U3 149.0(4) . .
U1 O3 U2 103.2(3) . .
U3 O3 U2 103.5(3) . .
U1 O4 U2 146.5(3) . 9_546
U1 O4 U2 106.5(3) . 3_665
U2 O4 U2 106.9(3) 9_546 3_665
U2 O5 U2 149.8(4) . 9_546
Ge1 O6 Ge1 180.0 7_756 .
U3 O8 U3 120.0 3_765 2_645
U3 O8 U3 120.0 3_765 .
U3 O8 U3 120.0 2_645 .

loop_
_geom_bond_atom_site_label_1
_geom_bond_atom_site_label_2
_geom_bond_distance
_geom_bond_site_symmetry_2
U1 O3 2.041(7) 3_665
U1 O3 2.041(7) 2_655
U1 O3 2.041(7) .
U1 O4 2.109(7) .
U1 O4 2.109(7) 2_655
U1 O4 2.109(7) 3_665
U2 O2 1.790(8) .
U2 O5 1.843(8) .
U2 O1 2.238(7) 3_765
U2 O4 2.299(7) 8_666
U2 O4 2.329(7) 2_655
U2 O5 2.416(7) 8_666
U2 O3 2.484(7) .
U3 O7 1.771(7) 4_665
U3 O7 1.771(7) .
U3 O1 2.383(8) 6_545
U3 O1 2.383(8) 3_765
U3 O3 2.396(7) .
U3 O3 2.396(7) 4_665
U3 O8 2.4387(5) .
Ba1 O2 2.773(8) 6
Ba1 O2 2.773(8) 3_775
Ba1 O2 2.773(8) 4_775
Ba1 O2 2.773(8) 5_755
Ba1 O2 2.773(8) 2_755
Ba1 O2 2.773(8) .
Ge1 O6 1.741(3) .
Ge1 O1 1.752(7) 2_645
Ge1 O1 1.752(7) 3_765
Ge1 O1 1.752(7) .
O1 U2 2.238(7) 2_645
O1 U3 2.383(8) 2_645
O4 U2 2.299(7) 9_546
O4 U2 2.329(7) 3_665
O5 U2 2.416(7) 9_546
O6 Ge1 1.741(3) 7_756
O8 U3 2.4387(5) 3_765
O8 U3 2.4387(5) 2_645
